data_7232915
loop_
_publ_author_name
'Heczko, Micha\/l'
'Sumi\'nska, Ewa'
'Sieklucka, Barbara'
'Nowicka, Beata'

_publ_section_title
;
 A two-fold 3D interpenetrating cyanido-bridged network based on the
 octa-coordinated [Mo(CN)8]4- building block
;
_journal_name_full CrystEngComm
_journal_paper_doi 10.1039/C9CE00851A
_journal_year 2019
_chemical_formula_sum 'C14 H40 Mo0.5 N8 Ni O8'
_chemical_formula_weight 555.22
_space_group_crystal_system tetragonal
_space_group_IT_number 122
_space_group_name_Hall 'I -4 2bw'
_space_group_name_H-M_alt 'I -4 2 d'
_symmetry_space_group_name_Hall 'I -4 2bw'
_symmetry_space_group_name_H-M 'I -4 2 d'
_atom_sites_solution_hydrogens geom
_audit_creation_method SHELXL-2018/3
_audit_update_record
;
2019-05-06 deposited with the CCDC.    2019-06-18 downloaded from the CCDC.
;
_cell_angle_alpha 90
_cell_angle_beta 90
_cell_angle_gamma 90
_cell_formula_units_Z 8
_cell_length_a 18.9128(6)
_cell_length_b 18.9128(6)
_cell_length_c 15.2392(6)
_cell_measurement_reflns_used 5748
_cell_measurement_temperature 117(2)
_cell_measurement_theta_max 26.41
_cell_measurement_theta_min 2.75
_cell_volume 5451.0(3)
_computing_structure_refinement 'SHELXL-2018/3 (Sheldrick, 2018)'
_computing_structure_solution 'SHELXT 2018/2 (Sheldrick, 2018)'
_diffrn_ambient_temperature 117(2)
_diffrn_measured_fraction_theta_full 0.999
_diffrn_measured_fraction_theta_max 0.999
_diffrn_measurement_device_type 'Bruker APEX-II CCD'
_diffrn_measurement_method '\f and \w scans'
_diffrn_radiation_type MoK\a
_diffrn_radiation_wavelength 0.71073
_diffrn_reflns_av_R_equivalents 0.0481
_diffrn_reflns_av_unetI/netI 0.0403
_diffrn_reflns_Laue_measured_fraction_full 0.999
_diffrn_reflns_Laue_measured_fraction_max 0.999
_diffrn_reflns_limit_h_max 23
_diffrn_reflns_limit_h_min -18
_diffrn_reflns_limit_k_max 23
_diffrn_reflns_limit_k_min -21
_diffrn_reflns_limit_l_max 19
_diffrn_reflns_limit_l_min -18
_diffrn_reflns_number 13832
_diffrn_reflns_point_group_measured_fraction_full 0.999
_diffrn_reflns_point_group_measured_fraction_max 0.999
_diffrn_reflns_theta_full 25.242
_diffrn_reflns_theta_max 26.413
_diffrn_reflns_theta_min 2.754
_exptl_absorpt_coefficient_mu 0.979
_exptl_absorpt_correction_T_max 0.7454
_exptl_absorpt_correction_T_min 0.6188
_exptl_absorpt_correction_type multi-scan
_exptl_absorpt_process_details SADABS
_exptl_crystal_colour yellow
_exptl_crystal_density_diffrn 1.353
_exptl_crystal_description block
_exptl_crystal_F_000 2344
_exptl_crystal_size_max 0.120
_exptl_crystal_size_mid 0.100
_exptl_crystal_size_min 0.020
_refine_diff_density_max 1.008
_refine_diff_density_min -0.293
_refine_diff_density_rms 0.084
_refine_ls_abs_structure_details
;
 Flack x determined using 1066 quotients [(I+)-(I-)]/[(I+)+(I-)]
 (Parsons, Flack and Wagner, Acta Cryst. B69 (2013) 249-259).
;
_refine_ls_abs_structure_Flack 0.017(10)
_refine_ls_extinction_method none
_refine_ls_goodness_of_fit_ref 1.054
_refine_ls_hydrogen_treatment constr
_refine_ls_matrix_type full
_refine_ls_number_parameters 143
_refine_ls_number_reflns 2808
_refine_ls_number_restraints 0
_refine_ls_restrained_S_all 1.054
_refine_ls_R_factor_all 0.0423
_refine_ls_R_factor_gt 0.0346
_refine_ls_shift/su_max 0.000
_refine_ls_shift/su_mean 0.000
_refine_ls_structure_factor_coef Fsqd
_refine_ls_weighting_details 'w=1/[\s^2^(Fo^2^)+(0.0562P)^2^+3.4072P] where P=(Fo^2^+2Fc^2^)/3'
_refine_ls_weighting_scheme calc
_refine_ls_wR_factor_gt 0.0871
_refine_ls_wR_factor_ref 0.0908
_reflns_Friedel_coverage 0.816
_reflns_Friedel_fraction_full 1.000
_reflns_Friedel_fraction_max 1.000
_reflns_number_gt 2534
_reflns_number_total 2808
_reflns_threshold_expression 'I > 2\s(I)'
_cod_data_source_file c9ce00851a2.cif
_cod_data_source_block shelx
_cod_original_cell_volume 5451.0(4)
_cod_original_formula_sum 'C14 H40 Mo0.50 N8 Ni O8'
_cod_database_code 7232915
_shelx_shelxl_version_number 2018/3
_shelx_space_group_comment
;
The symmetry employed for this shelxl refinement is uniquely defined
by the following loop, which should always be used as a source of
symmetry information in preference to the above space-group names.
They are only intended as comments.
;
_shelx_estimated_absorpt_t_min 0.892
_shelx_estimated_absorpt_t_max 0.981

loop_
_space_group_symop_operation_xyz
'x, y, z'
'-x, -y, z'
'y, -x, -z'
'-y, x, -z'
'-x+1/2, y, -z+3/4'
'x+1/2, -y, -z+3/4'
'-y+1/2, -x, z+3/4'
'y+1/2, x, z+3/4'
'x+1/2, y+1/2, z+1/2'
'-x+1/2, -y+1/2, z+1/2'
'y+1/2, -x+1/2, -z+1/2'
'-y+1/2, x+1/2, -z+1/2'
'-x+1, y+1/2, -z+5/4'
'x+1, -y+1/2, -z+5/4'
'-y+1, -x+1/2, z+5/4'
'y+1, x+1/2, z+5/4'

loop_
_atom_site_label
_atom_site_type_symbol
_atom_site_fract_x
_atom_site_fract_y
_atom_site_fract_z
_atom_site_U_iso_or_equiv
_atom_site_adp_type
_atom_site_occupancy
_atom_site_site_symmetry_order
_atom_site_calc_flag
_atom_site_refinement_flags_posn
_atom_site_refinement_flags_adp
_atom_site_refinement_flags_occupancy
Mo1 Mo 0.000000 0.500000 0.250000 0.01036(18) Uani 1 4 d S T P
Ni1 Ni -0.06483(4) 0.250000 0.125000 0.0141(2) Uani 1 2 d S T P
C1 C -0.0444(2) 0.4028(3) 0.2067(3) 0.0151(10) Uani 1 1 d . . .
C2 C 0.0294(2) 0.5629(2) 0.3637(3) 0.0158(9) Uani 1 1 d . . .
C10 C -0.2091(3) 0.2479(4) 0.0757(5) 0.0349(15) Uani 1 1 d . . .
H10A H -0.210437 0.197851 0.056886 0.042 Uiso 1 1 calc R U .
H10B H -0.251638 0.271894 0.052127 0.042 Uiso 1 1 calc R U .
C11 C -0.1309(4) 0.2692(3) -0.0526(4) 0.0377(16) Uani 1 1 d . . .
H11A H -0.171142 0.287233 -0.087580 0.045 Uiso 1 1 calc R U .
H11B H -0.127482 0.217593 -0.062594 0.045 Uiso 1 1 calc R U .
C12 C -0.0629(4) 0.3045(3) -0.0841(4) 0.0414(17) Uani 1 1 d . . .
H12A H -0.062805 0.304147 -0.149076 0.050 Uiso 1 1 calc R U .
H12B H -0.063727 0.354565 -0.065158 0.050 Uiso 1 1 calc R U .
C13 C 0.0062(4) 0.2716(3) -0.0525(4) 0.0350(15) Uani 1 1 d . . .
H13A H 0.005439 0.220168 -0.064779 0.042 Uiso 1 1 calc R U .
H13B H 0.046114 0.292533 -0.085369 0.042 Uiso 1 1 calc R U .
C14 C 0.0819(3) 0.2487(3) 0.0758(5) 0.0345(14) Uani 1 1 d . . .
H14A H 0.124109 0.273534 0.052836 0.041 Uiso 1 1 calc R U .
H14B H 0.083759 0.198955 0.055828 0.041 Uiso 1 1 calc R U .
N1 N -0.0643(2) 0.3488(2) 0.1816(3) 0.0188(9) Uani 1 1 d . . .
N2 N 0.0466(3) 0.5976(2) 0.4224(3) 0.0251(10) Uani 1 1 d . . .
N10 N -0.1446(3) 0.2824(2) 0.0410(3) 0.0249(10) Uani 1 1 d . . .
H10 H -0.150516 0.334571 0.048685 0.030 Uiso 1 1 calc R U .
N11 N 0.0173(2) 0.2828(2) 0.0423(3) 0.0244(11) Uani 1 1 d . . .
H11 H 0.023106 0.334878 0.051293 0.029 Uiso 1 1 calc R U .
O1 O 0.1278(2) 0.6895(3) 0.5318(3) 0.0429(12) Uani 1 1 d . . .
O2 O 0.0972(3) 0.6605(3) 0.7012(3) 0.0478(13) Uani 1 1 d . . .
O3 O -0.0639(2) 0.8159(2) 0.7319(3) 0.0299(9) Uani 1 1 d . . .
O4 O -0.0532(3) 0.6700(2) 0.7036(3) 0.0367(11) Uani 1 1 d . . .

loop_
_atom_site_aniso_label
_atom_site_aniso_U_11
_atom_site_aniso_U_22
_atom_site_aniso_U_33
_atom_site_aniso_U_23
_atom_site_aniso_U_13
_atom_site_aniso_U_12
Mo1 0.0077(2) 0.0077(2) 0.0156(4) 0.000 0.000 0.000
Ni1 0.0123(4) 0.0094(4) 0.0206(4) -0.0029(4) 0.000 0.000
C1 0.011(2) 0.015(2) 0.019(2) 0.0006(19) 0.0018(18) 0.0003(18)
C2 0.013(2) 0.014(2) 0.020(3) 0.001(2) 0.0027(19) 0.0001(17)
C10 0.016(3) 0.020(3) 0.069(4) -0.012(3) -0.013(3) 0.001(2)
C11 0.057(4) 0.024(3) 0.032(3) -0.003(2) -0.022(3) 0.007(3)
C12 0.076(5) 0.026(3) 0.022(3) 0.003(2) 0.000(3) 0.003(3)
C13 0.055(4) 0.021(3) 0.029(3) -0.001(2) 0.018(3) -0.003(3)
C14 0.017(3) 0.018(3) 0.069(4) -0.008(3) 0.009(3) 0.001(2)
N1 0.020(2) 0.014(2) 0.022(2) -0.0028(18) -0.0006(18) -0.0035(17)
N2 0.029(3) 0.023(2) 0.024(2) -0.0031(19) 0.0000(19) -0.0029(19)
N10 0.026(3) 0.016(2) 0.032(3) -0.008(2) -0.010(2) 0.0056(18)
N11 0.023(3) 0.016(2) 0.034(3) -0.0003(18) 0.0101(19) -0.0026(17)
O1 0.028(2) 0.045(3) 0.055(3) -0.019(2) -0.002(2) -0.003(2)
O2 0.051(3) 0.056(3) 0.037(3) -0.007(2) -0.005(2) 0.014(2)
O3 0.0220(19) 0.038(2) 0.030(2) -0.0035(18) -0.0013(16) 0.0019(18)
O4 0.044(3) 0.037(3) 0.030(2) -0.0011(18) -0.007(2) -0.001(2)

loop_
_atom_type_symbol
_atom_type_description
_atom_type_scat_dispersion_real
_atom_type_scat_dispersion_imag
_atom_type_scat_source
C C 0.0033 0.0016 'International Tables Vol C Tables 4.2.6.8 and 6.1.1.4'
H H 0.0000 0.0000 'International Tables Vol C Tables 4.2.6.8 and 6.1.1.4'
Mo Mo -1.6832 0.6857 'International Tables Vol C Tables 4.2.6.8 and 6.1.1.4'
N N 0.0061 0.0033 'International Tables Vol C Tables 4.2.6.8 and 6.1.1.4'
Ni Ni 0.3393 1.1124 'International Tables Vol C Tables 4.2.6.8 and 6.1.1.4'
O O 0.0106 0.0060 'International Tables Vol C Tables 4.2.6.8 and 6.1.1.4'

loop_
_geom_angle_atom_site_label_1
_geom_angle_atom_site_label_2
_geom_angle_atom_site_label_3
_geom_angle
_geom_angle_site_symmetry_1
_geom_angle_site_symmetry_3
C1 Mo1 C1 143.8(3) . 2_565
C1 Mo1 C1 95.54(8) . 12
C1 Mo1 C1 95.54(8) 2_565 12
C1 Mo1 C1 95.53(8) . 11_455
C1 Mo1 C1 95.54(8) 2_565 11_455
C1 Mo1 C1 143.8(3) 12 11_455
C1 Mo1 C2 145.27(18) . .
C1 Mo1 C2 70.92(18) 2_565 .
C1 Mo1 C2 75.38(18) 12 .
C1 Mo1 C2 75.96(18) 11_455 .
C1 Mo1 C2 75.96(18) . 12
C1 Mo1 C2 75.39(18) 2_565 12
C1 Mo1 C2 145.27(18) 12 12
C1 Mo1 C2 70.92(18) 11_455 12
C2 Mo1 C2 129.41(16) . 12
C1 Mo1 C2 75.39(18) . 11_455
C1 Mo1 C2 75.96(18) 2_565 11_455
C1 Mo1 C2 70.92(18) 12 11_455
C1 Mo1 C2 145.27(18) 11_455 11_455
C2 Mo1 C2 129.41(16) . 11_455
C2 Mo1 C2 74.4(2) 12 11_455
C1 Mo1 C2 70.92(18) . 2_565
C1 Mo1 C2 145.27(18) 2_565 2_565
C1 Mo1 C2 75.96(18) 12 2_565
C1 Mo1 C2 75.39(18) 11_455 2_565
C2 Mo1 C2 74.4(2) . 2_565
C2 Mo1 C2 129.41(16) 12 2_565
C2 Mo1 C2 129.41(16) 11_455 2_565
N1 Ni1 N1 179.4(3) 14_454 .
N1 Ni1 N10 89.68(17) 14_454 14_454
N1 Ni1 N10 90.75(17) . 14_454
N1 Ni1 N10 90.75(17) 14_454 .
N1 Ni1 N10 89.68(17) . .
N10 Ni1 N10 86.5(3) 14_454 .
N1 Ni1 N11 90.75(17) 14_454 .
N1 Ni1 N11 88.81(18) . .
N10 Ni1 N11 178.8(2) 14_454 .
N10 Ni1 N11 94.63(19) . .
N1 Ni1 N11 88.81(18) 14_454 14_454
N1 Ni1 N11 90.75(17) . 14_454
N10 Ni1 N11 94.63(19) 14_454 14_454
N10 Ni1 N11 178.8(2) . 14_454
N11 Ni1 N11 84.3(3) . 14_454
N1 C1 Mo1 175.7(4) . .
N2 C2 Mo1 177.8(4) . .
N10 C10 C10 109.5(4) . 14_454
N10 C11 C12 112.3(5) . .
C13 C12 C11 116.3(5) . .
N11 C13 C12 111.9(5) . .
N11 C14 C14 109.4(4) . 14_454
C1 N1 Ni1 160.8(4) . .
C11 N10 C10 114.6(5) . .
C11 N10 Ni1 114.9(4) . .
C10 N10 Ni1 104.5(4) . .
C14 N11 C13 113.2(5) . .
C14 N11 Ni1 106.1(4) . .
C13 N11 Ni1 116.2(4) . .

loop_
_geom_bond_atom_site_label_1
_geom_bond_atom_site_label_2
_geom_bond_distance
_geom_bond_site_symmetry_2
Mo1 C1 2.127(5) .
Mo1 C1 2.127(5) 2_565
Mo1 C1 2.127(5) 12
Mo1 C1 2.127(5) 11_455
Mo1 C2 2.174(5) .
Mo1 C2 2.174(5) 12
Mo1 C2 2.174(5) 11_455
Mo1 C2 2.174(5) 2_565
Ni1 N1 2.058(4) 14_454
Ni1 N1 2.058(4) .
Ni1 N10 2.071(5) 14_454
Ni1 N10 2.072(5) .
Ni1 N11 2.094(4) .
Ni1 N11 2.094(4) 14_454
C1 N1 1.153(7) .
C2 N2 1.156(7) .
C10 N10 1.481(8) .
C10 C10 1.505(14) 14_454
C11 N10 1.471(8) .
C11 C12 1.527(10) .
C12 C13 1.525(10) .
C13 N11 1.475(7) .
C14 N11 1.474(7) .
C14 C14 1.499(14) 14_454
